data_4084403
loop_
_publ_author_name
'Takeuchi, Katsuhiko'
'Minami, Ataru'
'Nakajima, Yumiko'
'Ozawa, Fumiyuki'

_publ_section_title
;
 Synthesis and Structures of Nickel Complexes with a PN-Chelate
 Phosphaalkene Ligand
;
_journal_issue 19
_journal_name_full Organometallics
_journal_page_first 5365
_journal_paper_doi 10.1021/om500685x
_journal_volume 33
_journal_year 2014
_chemical_formula_sum 'C32 H44 N Ni P'
_chemical_formula_weight 532.36
_chemical_name_systematic
; 
 ? 
;
_space_group_IT_number 19
_symmetry_cell_setting orthorhombic
_symmetry_space_group_name_Hall 'P 2ac 2ab'
_symmetry_space_group_name_H-M 'P 21 21 21'
_atom_sites_solution_hydrogens geom
_atom_sites_solution_primary direct
_atom_sites_solution_secondary difmap
_audit_creation_method SHELXL-97
_cell_angle_alpha 90.00
_cell_angle_beta 90.00
_cell_angle_gamma 90.00
_cell_formula_units_Z 4
_cell_length_a 8.8649(18)
_cell_length_b 17.627(4)
_cell_length_c 18.778(4)
_cell_measurement_temperature 173(2)
_cell_volume 2934.3(11)
_computing_cell_refinement 'CrystalClear (rigaku/MSC inc., 2006)'
_computing_data_collection 'CrystalClear (rigaku/MSC inc., 2006)'
_computing_data_reduction 'CrystalClear (rigaku/MSC inc., 2006)'
_computing_molecular_graphics 'Mercury 3.1.1'
_computing_publication_material 'SHELXL-97 (Sheldrick, 1997)'
_computing_structure_refinement 'SHELXL-97 (Sheldrick, 1997)'
_computing_structure_solution 'SHELXS-97 (Sheldrick, 1990)'
_diffrn_ambient_temperature 173(2)
_diffrn_measured_fraction_theta_full 0.993
_diffrn_measured_fraction_theta_max 0.993
_diffrn_measurement_device_type ' CCD area detector '
_diffrn_measurement_method ' phi and omega scans '
_diffrn_radiation_monochromator graphite
_diffrn_radiation_source 'fine-focus sealed tube'
_diffrn_radiation_type MoK\a
_diffrn_radiation_wavelength 0.71070
_diffrn_reflns_av_R_equivalents 0.0618
_diffrn_reflns_av_sigmaI/netI 0.0758
_diffrn_reflns_limit_h_max 11
_diffrn_reflns_limit_h_min -11
_diffrn_reflns_limit_k_max 17
_diffrn_reflns_limit_k_min -22
_diffrn_reflns_limit_l_max 24
_diffrn_reflns_limit_l_min -24
_diffrn_reflns_number 23939
_diffrn_reflns_theta_full 27.49
_diffrn_reflns_theta_max 27.49
_diffrn_reflns_theta_min 4.49
_exptl_absorpt_coefficient_mu 0.735
_exptl_absorpt_correction_T_max 0.9040
_exptl_absorpt_correction_T_min 0.7934
_exptl_absorpt_correction_type numerical
_exptl_crystal_colour black
_exptl_crystal_density_diffrn 1.205
_exptl_crystal_density_method 'not measured'
_exptl_crystal_description block
_exptl_crystal_F_000 1144
_exptl_crystal_size_max 0.33
_exptl_crystal_size_mid 0.14
_exptl_crystal_size_min 0.14
_refine_diff_density_max 0.651
_refine_diff_density_min -0.316
_refine_diff_density_rms 0.058
_refine_ls_abs_structure_details 'Flack H D (1983), Acta Cryst. A39, 876-881'
_refine_ls_abs_structure_Flack 0.034(16)
_refine_ls_extinction_method none
_refine_ls_goodness_of_fit_ref 0.829
_refine_ls_hydrogen_treatment constr
_refine_ls_matrix_type full
_refine_ls_number_parameters 327
_refine_ls_number_reflns 6710
_refine_ls_number_restraints 0
_refine_ls_restrained_S_all 0.829
_refine_ls_R_factor_all 0.0609
_refine_ls_R_factor_gt 0.0498
_refine_ls_shift/su_max 0.001
_refine_ls_shift/su_mean 0.000
_refine_ls_structure_factor_coef Fsqd
_refine_ls_weighting_details 'calc w=1/[\s^2^(Fo^2^)+(0.1000P)^2^+0.0000P] where P=(Fo^2^+2Fc^2^)/3'
_refine_ls_weighting_scheme calc
_refine_ls_wR_factor_gt 0.1265
_refine_ls_wR_factor_ref 0.1378
_reflns_number_gt 5759
_reflns_number_total 6710
_reflns_threshold_expression >2sigma(I)
_cod_data_source_file om500685x_si_001.cif
_cod_data_source_block complex_3
_cod_depositor_comments 'Adding full bibliography for 4084401--4084405.cif.'
_cod_original_sg_symbol_H-M P212121
_cod_database_code 4084403

loop_
_symmetry_equiv_pos_as_xyz
'x, y, z'
'-x+1/2, -y, z+1/2'
'x+1/2, -y+1/2, -z'
'-x, y+1/2, -z+1/2'

loop_
_atom_site_label
_atom_site_type_symbol
_atom_site_fract_x
_atom_site_fract_y
_atom_site_fract_z
_atom_site_U_iso_or_equiv
_atom_site_adp_type
_atom_site_occupancy
_atom_site_symmetry_multiplicity
_atom_site_calc_flag
_atom_site_refinement_flags
Ni1 Ni 0.66614(5) 0.00895(2) 0.88212(2) 0.02732(13) Uani 1 1 d .
N1 N 0.7718(3) -0.01217(16) 0.97237(14) 0.0273(6) Uani 1 1 d .
P1 P 0.82287(10) -0.07203(5) 0.84136(4) 0.02595(19) Uani 1 1 d .
C1 C 0.4787(5) 0.0418(3) 0.9259(2) 0.0560(12) Uani 1 1 d .
H1 H 0.4687 0.0969 0.9210 0.084 Uiso 1 1 calc R
H1A H 0.4794 0.0283 0.9766 0.084 Uiso 1 1 calc R
H1B H 0.3936 0.0168 0.9024 0.084 Uiso 1 1 calc R
C2 C 0.5823(5) 0.0395(2) 0.7917(2) 0.0409(9) Uani 1 1 d .
H2 H 0.4746 0.0506 0.7974 0.061 Uiso 1 1 calc R
H2A H 0.5952 -0.0015 0.7570 0.061 Uiso 1 1 calc R
H2B H 0.6345 0.0851 0.7747 0.061 Uiso 1 1 calc R
C3 C 0.7623(4) 0.0362(2) 1.02768(18) 0.0331(8) Uani 1 1 d .
H3 H 0.6978 0.0790 1.0232 0.040 Uiso 1 1 calc R
C4 C 0.8406(5) 0.0271(2) 1.09005(18) 0.0364(8) Uani 1 1 d .
H4 H 0.8297 0.0624 1.1279 0.044 Uiso 1 1 calc R
C5 C 0.9363(5) -0.0350(2) 1.09659(19) 0.0377(9) Uani 1 1 d .
H5 H 0.9919 -0.0430 1.1392 0.045 Uiso 1 1 calc R
C6 C 0.9493(4) -0.0845(2) 1.04038(19) 0.0348(8) Uani 1 1 d .
H6 H 1.0147 -0.1270 1.0442 0.042 Uiso 1 1 calc R
C7 C 0.8670(4) -0.07303(19) 0.97719(17) 0.0269(7) Uani 1 1 d .
C8 C 0.8857(4) -0.1195(2) 0.91383(18) 0.0286(7) Uani 1 1 d .
C9 C 0.9461(4) -0.1977(2) 0.91960(19) 0.0329(8) Uani 1 1 d .
C10 C 0.8876(5) -0.2474(2) 0.97042(19) 0.0380(9) Uani 1 1 d .
H10 H 0.8129 -0.2296 1.0027 0.046 Uiso 1 1 calc R
C11 C 0.9357(6) -0.3216(2) 0.9749(2) 0.0489(11) Uani 1 1 d .
H11 H 0.8929 -0.3548 1.0093 0.059 Uiso 1 1 calc R
C12 C 1.0467(5) -0.3477(2) 0.9291(2) 0.0452(10) Uani 1 1 d .
H12 H 1.0821 -0.3985 0.9326 0.054 Uiso 1 1 calc R
C13 C 1.1053(5) -0.2992(2) 0.8783(2) 0.0432(9) Uani 1 1 d .
H13 H 1.1806 -0.3170 0.8465 0.052 Uiso 1 1 calc R
C14 C 1.0559(4) -0.2254(2) 0.8734(2) 0.0366(8) Uani 1 1 d .
H14 H 1.0972 -0.1929 0.8380 0.044 Uiso 1 1 calc R
C15 C 0.8492(4) -0.12953(18) 0.76094(16) 0.0246(6) Uani 1 1 d .
C16 C 0.7622(4) -0.19451(19) 0.74477(16) 0.0248(7) Uani 1 1 d .
C17 C 0.8123(4) -0.24133(18) 0.68914(17) 0.0272(7) Uani 1 1 d .
H17 H 0.7546 -0.2852 0.6782 0.033 Uiso 1 1 calc R
C18 C 0.9394(4) -0.22767(19) 0.64954(17) 0.0251(7) Uani 1 1 d .
C19 C 1.0148(4) -0.15976(19) 0.66285(19) 0.0290(7) Uani 1 1 d .
H19 H 1.0985 -0.1472 0.6335 0.035 Uiso 1 1 calc R
C20 C 0.9748(4) -0.10951(18) 0.71628(17) 0.0240(6) Uani 1 1 d .
C21 C 0.6118(4) -0.2216(2) 0.77892(19) 0.0300(7) Uani 1 1 d .
C22 C 0.5451(4) -0.1726(2) 0.8388(2) 0.0403(9) Uani 1 1 d .
H22 H 0.5339 -0.1202 0.8220 0.060 Uiso 1 1 calc R
H22A H 0.6127 -0.1736 0.8801 0.060 Uiso 1 1 calc R
H22B H 0.4462 -0.1926 0.8525 0.060 Uiso 1 1 calc R
C23 C 0.4923(4) -0.2234(3) 0.7200(2) 0.0420(9) Uani 1 1 d .
H23 H 0.5252 -0.2576 0.6819 0.063 Uiso 1 1 calc R
H23A H 0.4787 -0.1722 0.7007 0.063 Uiso 1 1 calc R
H23B H 0.3964 -0.2415 0.7397 0.063 Uiso 1 1 calc R
C24 C 0.6338(5) -0.3015(2) 0.8096(2) 0.0421(10) Uani 1 1 d .
H24 H 0.5378 -0.3200 0.8288 0.063 Uiso 1 1 calc R
H24A H 0.7091 -0.2998 0.8478 0.063 Uiso 1 1 calc R
H24B H 0.6684 -0.3357 0.7719 0.063 Uiso 1 1 calc R
C25 C 1.0009(4) -0.28261(19) 0.59360(18) 0.0293(7) Uani 1 1 d .
C26 C 0.9036(5) -0.3536(2) 0.5853(2) 0.0435(10) Uani 1 1 d .
H26 H 0.9009 -0.3813 0.6305 0.065 Uiso 1 1 calc R
H26A H 0.9465 -0.3862 0.5482 0.065 Uiso 1 1 calc R
H26B H 0.8009 -0.3388 0.5719 0.065 Uiso 1 1 calc R
C27 C 1.1584(4) -0.3075(2) 0.6165(2) 0.0442(9) Uani 1 1 d .
H27 H 1.2247 -0.2632 0.6190 0.066 Uiso 1 1 calc R
H27A H 1.1986 -0.3437 0.5817 0.066 Uiso 1 1 calc R
H27B H 1.1529 -0.3318 0.6634 0.066 Uiso 1 1 calc R
C28 C 1.0100(5) -0.2432(3) 0.52053(19) 0.0473(10) Uani 1 1 d .
H28 H 0.9094 -0.2253 0.5067 0.071 Uiso 1 1 calc R
H28A H 1.0471 -0.2792 0.4849 0.071 Uiso 1 1 calc R
H28B H 1.0791 -0.1999 0.5235 0.071 Uiso 1 1 calc R
C29 C 1.0714(4) -0.0359(2) 0.7233(2) 0.0323(8) Uani 1 1 d .
C30 C 1.1734(5) -0.0376(2) 0.7885(2) 0.0421(9) Uani 1 1 d .
H30 H 1.1116 -0.0416 0.8316 0.063 Uiso 1 1 calc R
H30A H 1.2333 0.0091 0.7903 0.063 Uiso 1 1 calc R
H30B H 1.2410 -0.0815 0.7855 0.063 Uiso 1 1 calc R
C31 C 1.1767(5) -0.0245(2) 0.6584(2) 0.0484(10) Uani 1 1 d .
H31 H 1.2549 -0.0638 0.6585 0.073 Uiso 1 1 calc R
H31A H 1.2241 0.0256 0.6612 0.073 Uiso 1 1 calc R
H31B H 1.1176 -0.0281 0.6144 0.073 Uiso 1 1 calc R
C32 C 0.9700(4) 0.03505(19) 0.7253(2) 0.0352(8) Uani 1 1 d .
H32 H 0.8960 0.0324 0.6866 0.053 Uiso 1 1 calc R
H32A H 1.0323 0.0806 0.7195 0.053 Uiso 1 1 calc R
H32B H 0.9173 0.0373 0.7711 0.053 Uiso 1 1 calc R

loop_
_atom_site_aniso_label
_atom_site_aniso_U_11
_atom_site_aniso_U_22
_atom_site_aniso_U_33
_atom_site_aniso_U_23
_atom_site_aniso_U_13
_atom_site_aniso_U_12
Ni1 0.0281(2) 0.0261(2) 0.0277(2) -0.00208(16) -0.00282(18) 0.00496(17)
N1 0.0296(14) 0.0297(14) 0.0227(12) -0.0014(12) 0.0021(11) -0.0031(12)
P1 0.0287(4) 0.0262(4) 0.0229(4) -0.0004(3) -0.0014(4) 0.0031(4)
C1 0.041(2) 0.078(3) 0.048(2) -0.019(2) -0.003(2) 0.019(2)
C2 0.037(2) 0.037(2) 0.049(2) 0.0123(18) -0.0059(18) 0.0042(16)
C3 0.041(2) 0.0292(18) 0.0295(17) -0.0011(15) 0.0019(16) -0.0024(15)
C4 0.050(2) 0.0329(17) 0.0262(15) -0.0076(13) 0.0004(18) -0.0058(18)
C5 0.045(2) 0.044(2) 0.0235(16) -0.0016(15) -0.0086(16) -0.0001(17)
C6 0.041(2) 0.0353(19) 0.0283(17) 0.0023(15) -0.0040(16) 0.0051(16)
C7 0.0319(18) 0.0265(16) 0.0223(15) 0.0008(13) -0.0026(13) 0.0007(13)
C8 0.0291(17) 0.0333(18) 0.0234(16) -0.0040(14) -0.0034(14) 0.0034(14)
C9 0.039(2) 0.0329(18) 0.0269(17) -0.0044(14) -0.0086(15) 0.0083(15)
C10 0.055(2) 0.0321(19) 0.0268(17) 0.0001(15) -0.0042(16) 0.0051(17)
C11 0.079(3) 0.036(2) 0.032(2) 0.0010(17) -0.014(2) 0.006(2)
C12 0.064(3) 0.0290(19) 0.042(2) -0.0049(17) -0.019(2) 0.0151(18)
C13 0.048(2) 0.034(2) 0.047(2) -0.0081(19) -0.007(2) 0.0169(17)
C14 0.041(2) 0.0346(19) 0.0341(19) -0.0025(16) -0.0095(17) 0.0079(15)
C15 0.0262(17) 0.0265(15) 0.0210(14) 0.0019(12) -0.0022(13) 0.0065(14)
C16 0.0237(16) 0.0291(17) 0.0215(15) 0.0056(13) -0.0018(13) -0.0023(13)
C17 0.0294(18) 0.0245(15) 0.0277(15) -0.0008(13) 0.0016(14) -0.0034(14)
C18 0.0275(16) 0.0274(16) 0.0205(14) -0.0027(13) -0.0008(13) -0.0005(13)
C19 0.0257(16) 0.0319(17) 0.0294(17) -0.0017(14) 0.0019(14) -0.0032(14)
C20 0.0238(16) 0.0221(15) 0.0262(15) -0.0022(13) -0.0009(13) 0.0020(12)
C21 0.0315(18) 0.0312(18) 0.0273(16) 0.0003(14) 0.0036(14) -0.0063(14)
C22 0.0315(19) 0.045(2) 0.044(2) -0.0100(18) 0.0102(18) -0.0142(17)
C23 0.0290(19) 0.055(2) 0.042(2) -0.0006(19) -0.0034(17) -0.0063(18)
C24 0.057(3) 0.0325(19) 0.0372(19) 0.0047(16) 0.0046(18) -0.0135(18)
C25 0.0295(17) 0.0295(17) 0.0289(16) -0.0065(13) 0.0009(14) -0.0015(14)
C26 0.046(2) 0.034(2) 0.051(2) -0.0171(18) 0.0107(19) -0.0061(17)
C27 0.041(2) 0.043(2) 0.049(2) -0.0116(18) 0.002(2) 0.0099(18)
C28 0.067(3) 0.047(2) 0.0272(18) -0.0044(17) 0.007(2) 0.004(2)
C29 0.0274(18) 0.0312(18) 0.0382(19) -0.0051(15) 0.0008(15) -0.0064(14)
C30 0.0318(19) 0.040(2) 0.055(2) -0.0051(17) -0.007(2) -0.0085(17)
C31 0.049(2) 0.038(2) 0.058(2) -0.0107(18) 0.017(2) -0.018(2)
C32 0.036(2) 0.0272(18) 0.042(2) -0.0012(15) 0.0016(17) -0.0035(14)

loop_
_atom_type_symbol
_atom_type_description
_atom_type_scat_dispersion_real
_atom_type_scat_dispersion_imag
_atom_type_scat_source
C C 0.0033 0.0016 'International Tables Vol C Tables 4.2.6.8 and 6.1.1.4'
H H 0.0000 0.0000 'International Tables Vol C Tables 4.2.6.8 and 6.1.1.4'
N N 0.0061 0.0033 'International Tables Vol C Tables 4.2.6.8 and 6.1.1.4'
P P 0.1023 0.0942 'International Tables Vol C Tables 4.2.6.8 and 6.1.1.4'
Ni Ni 0.3393 1.1124 'International Tables Vol C Tables 4.2.6.8 and 6.1.1.4'

loop_
_geom_angle_atom_site_label_1
_geom_angle_atom_site_label_2
_geom_angle_atom_site_label_3
_geom_angle
C2 Ni1 C1 87.72(19)
C2 Ni1 N1 172.59(15)
C1 Ni1 N1 95.64(16)
C2 Ni1 P1 97.00(13)
C1 Ni1 P1 155.28(17)
N1 Ni1 P1 82.69(8)
C3 N1 C7 119.0(3)
C3 N1 Ni1 120.9(2)
C7 N1 Ni1 119.9(2)
C8 P1 C15 110.30(16)
C8 P1 Ni1 104.87(12)
C15 P1 Ni1 138.42(11)
Ni1 C1 H1 109.5
Ni1 C1 H1A 109.5
H1 C1 H1A 109.5
Ni1 C1 H1B 109.5
H1 C1 H1B 109.5
H1A C1 H1B 109.5
Ni1 C2 H2 109.5
Ni1 C2 H2A 109.5
H2 C2 H2A 109.5
Ni1 C2 H2B 109.5
H2 C2 H2B 109.5
H2A C2 H2B 109.5
N1 C3 C4 123.6(3)
N1 C3 H3 118.2
C4 C3 H3 118.2
C3 C4 C5 118.5(3)
C3 C4 H4 120.8
C5 C4 H4 120.8
C6 C5 C4 118.9(3)
C6 C5 H5 120.5
C4 C5 H5 120.5
C5 C6 C7 120.8(3)
C5 C6 H6 119.6
C7 C6 H6 119.6
N1 C7 C6 119.2(3)
N1 C7 C8 117.3(3)
C6 C7 C8 123.3(3)
C7 C8 C9 120.4(3)
C7 C8 P1 110.0(2)
C9 C8 P1 129.6(3)
C14 C9 C10 117.8(3)
C14 C9 C8 122.2(3)
C10 C9 C8 119.9(3)
C11 C10 C9 121.5(4)
C11 C10 H10 119.3
C9 C10 H10 119.3
C10 C11 C12 119.8(4)
C10 C11 H11 120.1
C12 C11 H11 120.1
C13 C12 C11 119.3(4)
C13 C12 H12 120.3
C11 C12 H12 120.3
C14 C13 C12 120.8(4)
C14 C13 H13 119.6
C12 C13 H13 119.6
C13 C14 C9 120.8(4)
C13 C14 H14 119.6
C9 C14 H14 119.6
C16 C15 C20 119.7(3)
C16 C15 P1 123.7(2)
C20 C15 P1 116.3(2)
C17 C16 C15 117.6(3)
C17 C16 C21 113.4(3)
C15 C16 C21 128.9(3)
C18 C17 C16 124.1(3)
C18 C17 H17 118.0
C16 C17 H17 118.0
C17 C18 C19 116.6(3)
C17 C18 C25 123.7(3)
C19 C18 C25 119.7(3)
C20 C19 C18 123.8(3)
C20 C19 H19 118.1
C18 C19 H19 118.1
C19 C20 C15 117.6(3)
C19 C20 C29 116.9(3)
C15 C20 C29 125.5(3)
C23 C21 C24 109.9(3)
C23 C21 C22 105.9(3)
C24 C21 C22 106.9(3)
C23 C21 C16 107.5(3)
C24 C21 C16 109.2(3)
C22 C21 C16 117.3(3)
C21 C22 H22 109.5
C21 C22 H22A 109.5
H22 C22 H22A 109.5
C21 C22 H22B 109.5
H22 C22 H22B 109.5
H22A C22 H22B 109.5
C21 C23 H23 109.5
C21 C23 H23A 109.5
H23 C23 H23A 109.5
C21 C23 H23B 109.5
H23 C23 H23B 109.5
H23A C23 H23B 109.5
C21 C24 H24 109.5
C21 C24 H24A 109.5
H24 C24 H24A 109.5
C21 C24 H24B 109.5
H24 C24 H24B 109.5
H24A C24 H24B 109.5
C27 C25 C26 108.1(3)
C27 C25 C18 108.4(3)
C26 C25 C18 112.8(3)
C27 C25 C28 109.5(3)
C26 C25 C28 107.9(3)
C18 C25 C28 110.2(3)
C25 C26 H26 109.5
C25 C26 H26A 109.5
H26 C26 H26A 109.5
C25 C26 H26B 109.5
H26 C26 H26B 109.5
H26A C26 H26B 109.5
C25 C27 H27 109.5
C25 C27 H27A 109.5
H27 C27 H27A 109.5
C25 C27 H27B 109.5
H27 C27 H27B 109.5
H27A C27 H27B 109.5
C25 C28 H28 109.5
C25 C28 H28A 109.5
H28 C28 H28A 109.5
C25 C28 H28B 109.5
H28 C28 H28B 109.5
H28A C28 H28B 109.5
C30 C29 C32 110.1(3)
C30 C29 C31 106.1(3)
C32 C29 C31 105.4(3)
C30 C29 C20 112.1(3)
C32 C29 C20 110.9(3)
C31 C29 C20 111.9(3)
C29 C30 H30 109.5
C29 C30 H30A 109.5
H30 C30 H30A 109.5
C29 C30 H30B 109.5
H30 C30 H30B 109.5
H30A C30 H30B 109.5
C29 C31 H31 109.5
C29 C31 H31A 109.5
H31 C31 H31A 109.5
C29 C31 H31B 109.5
H31 C31 H31B 109.5
H31A C31 H31B 109.5
C29 C32 H32 109.5
C29 C32 H32A 109.5
H32 C32 H32A 109.5
C29 C32 H32B 109.5
H32 C32 H32B 109.5
H32A C32 H32B 109.5

loop_
_geom_bond_atom_site_label_1
_geom_bond_atom_site_label_2
_geom_bond_distance
Ni1 C2 1.931(4)
Ni1 C1 1.943(4)
Ni1 N1 1.972(3)
Ni1 P1 2.1339(10)
N1 C3 1.347(4)
N1 C7 1.368(4)
P1 C8 1.692(3)
P1 C15 1.834(3)
C1 H1 0.9800
C1 H1A 0.9800
C1 H1B 0.9800
C2 H2 0.9800
C2 H2A 0.9800
C2 H2B 0.9800
C3 C4 1.371(5)
C3 H3 0.9500
C4 C5 1.390(5)
C4 H4 0.9500
C5 C6 1.375(5)
C5 H5 0.9500
C6 C7 1.408(5)
C6 H6 0.9500
C7 C8 1.454(5)
C8 C9 1.483(5)
C9 C14 1.392(5)
C9 C10 1.395(5)
C10 C11 1.380(6)
C10 H10 0.9500
C11 C12 1.386(6)
C11 H11 0.9500
C12 C13 1.383(6)
C12 H12 0.9500
C13 C14 1.377(5)
C13 H13 0.9500
C14 H14 0.9500
C15 C16 1.414(5)
C15 C20 1.438(5)
C16 C17 1.403(4)
C16 C21 1.555(5)
C17 C18 1.371(5)
C17 H17 0.9500
C18 C19 1.393(5)
C18 C25 1.529(4)
C19 C20 1.384(5)
C19 H19 0.9500
C20 C29 1.560(5)
C21 C23 1.533(5)
C21 C24 1.534(5)
C21 C22 1.537(5)
C22 H22 0.9800
C22 H22A 0.9800
C22 H22B 0.9800
C23 H23 0.9800
C23 H23A 0.9800
C23 H23B 0.9800
C24 H24 0.9800
C24 H24A 0.9800
C24 H24B 0.9800
C25 C27 1.525(5)
C25 C26 1.528(5)
C25 C28 1.540(5)
C26 H26 0.9800
C26 H26A 0.9800
C26 H26B 0.9800
C27 H27 0.9800
C27 H27A 0.9800
C27 H27B 0.9800
C28 H28 0.9800
C28 H28A 0.9800
C28 H28B 0.9800
C29 C30 1.523(5)
C29 C32 1.541(5)
C29 C31 1.548(5)
C30 H30 0.9800
C30 H30A 0.9800
C30 H30B 0.9800
C31 H31 0.9800
C31 H31A 0.9800
C31 H31B 0.9800
C32 H32 0.9800
C32 H32A 0.9800
C32 H32B 0.9800

loop_
_geom_torsion_atom_site_label_1
_geom_torsion_atom_site_label_2
_geom_torsion_atom_site_label_3
_geom_torsion_atom_site_label_4
_geom_torsion
C2 Ni1 N1 C3 73.3(12)
C1 Ni1 N1 C3 -43.5(3)
P1 Ni1 N1 C3 161.4(3)
C2 Ni1 N1 C7 -100.8(12)
C1 Ni1 N1 C7 142.5(3)
P1 Ni1 N1 C7 -12.7(2)
C2 Ni1 P1 C8 -168.82(18)
C1 Ni1 P1 C8 -69.0(4)
N1 Ni1 P1 C8 18.64(15)
C2 Ni1 P1 C15 -21.6(2)
C1 Ni1 P1 C15 78.2(4)
N1 Ni1 P1 C15 165.81(19)
C7 N1 C3 C4 -1.6(5)
Ni1 N1 C3 C4 -175.7(3)
N1 C3 C4 C5 0.6(6)
C3 C4 C5 C6 0.3(6)
C4 C5 C6 C7 -0.2(6)
C3 N1 C7 C6 1.6(5)
Ni1 N1 C7 C6 175.8(2)
C3 N1 C7 C8 -173.9(3)
Ni1 N1 C7 C8 0.3(4)
C5 C6 C7 N1 -0.8(5)
C5 C6 C7 C8 174.5(4)
N1 C7 C8 C9 -161.0(3)
C6 C7 C8 C9 23.7(5)
N1 C7 C8 P1 16.5(4)
C6 C7 C8 P1 -158.8(3)
C15 P1 C8 C7 179.0(2)
Ni1 P1 C8 C7 -23.6(3)
C15 P1 C8 C9 -3.8(4)
Ni1 P1 C8 C9 153.6(3)
C7 C8 C9 C14 -135.1(4)
P1 C8 C9 C14 47.9(5)
C7 C8 C9 C10 48.0(5)
P1 C8 C9 C10 -129.0(4)
C14 C9 C10 C11 -0.3(6)
C8 C9 C10 C11 176.7(4)
C9 C10 C11 C12 1.3(6)
C10 C11 C12 C13 -1.4(6)
C11 C12 C13 C14 0.7(6)
C12 C13 C14 C9 0.2(6)
C10 C9 C14 C13 -0.4(6)
C8 C9 C14 C13 -177.4(4)
C8 P1 C15 C16 72.0(3)
Ni1 P1 C15 C16 -74.1(3)
C8 P1 C15 C20 -102.5(3)
Ni1 P1 C15 C20 111.5(2)
C20 C15 C16 C17 6.2(4)
P1 C15 C16 C17 -168.1(2)
C20 C15 C16 C21 -171.7(3)
P1 C15 C16 C21 14.1(5)
C15 C16 C17 C18 -0.3(5)
C21 C16 C17 C18 177.9(3)
C16 C17 C18 C19 -5.1(5)
C16 C17 C18 C25 174.2(3)
C17 C18 C19 C20 4.8(5)
C25 C18 C19 C20 -174.5(3)
C18 C19 C20 C15 0.8(5)
C18 C19 C20 C29 -179.7(3)
C16 C15 C20 C19 -6.5(5)
P1 C15 C20 C19 168.2(3)
C16 C15 C20 C29 174.1(3)
P1 C15 C20 C29 -11.2(4)
C17 C16 C21 C23 -59.0(4)
C15 C16 C21 C23 118.9(4)
C17 C16 C21 C24 60.2(4)
C15 C16 C21 C24 -121.8(4)
C17 C16 C21 C22 -178.1(3)
C15 C16 C21 C22 -0.2(5)
C17 C18 C25 C27 -118.2(4)
C19 C18 C25 C27 61.1(4)
C17 C18 C25 C26 1.4(5)
C19 C18 C25 C26 -179.3(3)
C17 C18 C25 C28 122.0(4)
C19 C18 C25 C28 -58.7(4)
C19 C20 C29 C30 -107.4(4)
C15 C20 C29 C30 72.0(4)
C19 C20 C29 C32 129.1(3)
C15 C20 C29 C32 -51.5(4)
C19 C20 C29 C31 11.7(4)
C15 C20 C29 C31 -168.8(3)
